data_7712840
loop_
_publ_author_name
'Rupf, Susanne M.'
'Sievers, Robin'
'Riemann, Paulin S.'
'Reimann, Marc'
'Kaupp, Martin'
'Fasting, Dr. Carlo'
'Malischewski, Moritz'

_publ_section_title
;
 Persilylation of Ferrocene: The Ultimate Discipline in Sterically
 Overcrowded Metal Complexes
;
_journal_name_full 'Dalton Transactions'
_journal_paper_doi 10.1039/D3DT01133J
_journal_year 2023
_chemical_formula_moiety 'C24 H52 Fe Si7'
_chemical_formula_sum 'C24 H52 Fe Si7'
_chemical_formula_weight 593.13
_chemical_name_systematic 3b
_space_group_crystal_system triclinic
_space_group_IT_number 2
_space_group_name_Hall '-P 1'
_space_group_name_H-M_alt 'P -1'
_atom_sites_solution_hydrogens geom
_atom_sites_solution_primary dual
_audit_creation_date 2022-04-07
_audit_creation_method
;
Olex2 1.3
(compiled Nov 21 2019 18:26:39 for OlexSys, GUI svn.r6003)
;
_audit_update_record
;
2023-03-12 deposited with the CCDC.	2023-04-19 downloaded from the CCDC.
;
_cell_angle_alpha 79.414(2)
_cell_angle_beta 68.618(2)
_cell_angle_gamma 80.572(2)
_cell_formula_units_Z 2
_cell_length_a 11.1775(6)
_cell_length_b 12.2628(6)
_cell_length_c 13.4623(7)
_cell_measurement_reflns_used 9874
_cell_measurement_temperature 159.0
_cell_measurement_theta_max 28.23
_cell_measurement_theta_min 3.19
_cell_volume 1679.51(15)
_computing_cell_refinement 'SAINT V8.38A (Bruker, 2018)'
_computing_data_reduction 'SAINT V8.38A (Bruker, 2018)'
_computing_molecular_graphics 'Olex2 1.3 (Dolomanov et al., 2009)'
_computing_publication_material 'Olex2 1.3 (Dolomanov et al., 2009)'
_computing_structure_refinement 'XL  (Sheldrick, 2008)'
_computing_structure_solution 'SHELXT 2014/5 (Sheldrick, 2014)'
_diffrn_ambient_temperature 159.0
_diffrn_measured_fraction_theta_full 0.998
_diffrn_measured_fraction_theta_max 0.998
_diffrn_measurement_device_type 'Bruker APEX-II CCD'
_diffrn_measurement_method '\f and \w scans'
_diffrn_radiation_type MoK\a
_diffrn_radiation_wavelength 0.71073
_diffrn_reflns_av_R_equivalents 0.0577
_diffrn_reflns_av_unetI/netI 0.0206
_diffrn_reflns_Laue_measured_fraction_full 0.998
_diffrn_reflns_Laue_measured_fraction_max 0.998
_diffrn_reflns_limit_h_max 14
_diffrn_reflns_limit_h_min -14
_diffrn_reflns_limit_k_max 16
_diffrn_reflns_limit_k_min -16
_diffrn_reflns_limit_l_max 17
_diffrn_reflns_limit_l_min -17
_diffrn_reflns_number 136233
_diffrn_reflns_point_group_measured_fraction_full 0.998
_diffrn_reflns_point_group_measured_fraction_max 0.998
_diffrn_reflns_theta_full 25.242
_diffrn_reflns_theta_max 28.305
_diffrn_reflns_theta_min 2.401
_diffrn_source_current 1.0
_diffrn_source_power 0.05
_diffrn_source_voltage 50.0
_diffrn_standards_number 0
_exptl_absorpt_coefficient_mu 0.711
_exptl_absorpt_correction_T_max 0.7457
_exptl_absorpt_correction_T_min 0.7030
_exptl_absorpt_correction_type multi-scan
_exptl_absorpt_process_details
;
SADABS-2016/2 (Bruker,2016/2) was used for absorption correction.
wR2(int) was 0.0900 before and 0.0634 after correction.
The Ratio of minimum to maximum transmission is 0.9427.
The \l/2 correction factor is Not present.
;
_exptl_crystal_colour red
_exptl_crystal_colour_primary red
_exptl_crystal_density_diffrn 1.173
_exptl_crystal_description block
_exptl_crystal_F_000 640
_exptl_crystal_size_max 0.25
_exptl_crystal_size_mid 0.25
_exptl_crystal_size_min 0.23
_refine_diff_density_max 0.766
_refine_diff_density_min -0.646
_refine_diff_density_rms 0.062
_refine_ls_extinction_method none
_refine_ls_goodness_of_fit_ref 1.041
_refine_ls_hydrogen_treatment constr
_refine_ls_matrix_type full
_refine_ls_number_parameters 303
_refine_ls_number_reflns 8332
_refine_ls_number_restraints 0
_refine_ls_restrained_S_all 1.041
_refine_ls_R_factor_all 0.0392
_refine_ls_R_factor_gt 0.0330
_refine_ls_shift/su_max 0.001
_refine_ls_shift/su_mean 0.000
_refine_ls_structure_factor_coef Fsqd
_refine_ls_weighting_details 'w=1/[\s^2^(Fo^2^)+(0.0435P)^2^+1.3902P] where P=(Fo^2^+2Fc^2^)/3'
_refine_ls_weighting_scheme calc
_refine_ls_wR_factor_gt 0.0873
_refine_ls_wR_factor_ref 0.0911
_reflns_Friedel_coverage 0.000
_reflns_number_gt 7361
_reflns_number_total 8332
_reflns_threshold_expression 'I > 2\s(I)'
_cod_data_source_file d3dt01133j2.cif
_cod_data_source_block p-1_multiabs
_cod_original_cell_volume 1679.52(15)
_cod_database_code 7712840
_shelx_shelxl_version_number 2018/3
_shelx_space_group_comment
;
The symmetry employed for this shelxl refinement is uniquely defined
by the following loop, which should always be used as a source of
symmetry information in preference to the above space-group names.
They are only intended as comments.
;
_shelx_estimated_absorpt_t_max 0.854
_shelx_estimated_absorpt_t_min 0.842
_olex2_refinement_description
;
1. Fixed Uiso
 At 1.2 times of:
  All C(H) groups, All Si(H) groups
 At 1.5 times of:
  All C(H,H,H) groups
2.a Ternary CH refined with riding coordinates:
 Si2(H2), Si3(H3), Si4(H4), Si5(H5), Si6(H6), Si7(H7), Si8(H8)
2.b Aromatic/amide H refined with riding coordinates:
 C1(H1), C9(H9), C10(H10)
2.c Idealised Me refined as rotating group:
 C20(H20A,H20B,H20C), C21(H21A,H21B,H21C), C30(H30A,H30B,H30C), C31(H31A,H31B,
 H31C), C40(H40A,H40B,H40C), C41(H41A,H41B,H41C), C50(H50A,H50B,H50C), C51(H51B,
 H51A,H51C), C60(H60A,H60B,H60C), C61(H61A,H61B,H61C), C70(H70A,H70B,H70C),
 C71(H71A,H71B,H71C), C80(H80A,H80B,H80C), C81(H81A,H81B,H81C)
;
_olex2_submission_special_instructions 'No special instructions were received'

loop_
_space_group_symop_operation_xyz
'x, y, z'
'-x, -y, -z'

loop_
_atom_site_label
_atom_site_type_symbol
_atom_site_fract_x
_atom_site_fract_y
_atom_site_fract_z
_atom_site_U_iso_or_equiv
_atom_site_adp_type
_atom_site_occupancy
_atom_site_site_symmetry_order
_atom_site_calc_flag
_atom_site_refinement_flags_posn
_atom_site_refinement_flags_adp
_atom_site_refinement_flags_occupancy
_atom_site_disorder_assembly
_atom_site_disorder_group
Fe1 Fe 0.76626(2) 0.27010(2) 0.73231(2) 0.01407(6) Uani 1 1 d . . . . .
Si2 Si 0.87508(5) 0.17063(4) 0.95934(4) 0.02236(11) Uani 1 1 d . . . . .
H2 H 0.955161 0.134442 0.908621 0.027 Uiso 1 1 calc R U . . .
Si3 Si 0.97522(5) 0.43473(5) 0.76184(4) 0.02433(11) Uani 1 1 d . . . . .
H3 H 0.988173 0.474150 0.687318 0.029 Uiso 1 1 calc R U . . .
Si4 Si 0.67178(5) 0.56488(4) 0.71012(4) 0.02190(11) Uani 1 1 d . . . . .
H4 H 0.592266 0.562339 0.693341 0.026 Uiso 1 1 calc R U . . .
Si5 Si 0.42939(5) 0.37483(4) 0.84772(4) 0.02141(11) Uani 1 1 d . . . . .
H5 H 0.423273 0.381764 0.774501 0.026 Uiso 1 1 calc R U . . .
Si6 Si 0.62416(5) 0.33242(4) 0.51996(4) 0.02399(11) Uani 1 1 d . . . . .
H6 H 0.599523 0.409391 0.540675 0.029 Uiso 1 1 calc R U . . .
Si7 Si 0.60374(5) 0.05878(4) 0.71353(4) 0.02267(11) Uani 1 1 d . . . . .
H7 H 0.521532 0.109876 0.728958 0.027 Uiso 1 1 calc R U . . .
Si8 Si 0.94836(5) -0.00740(4) 0.71987(4) 0.02607(12) Uani 1 1 d . . . . .
H8 H 0.906778 -0.024235 0.799728 0.031 Uiso 1 1 calc R U . . .
C1 C 0.65482(16) 0.25929(14) 0.89455(13) 0.0168(3) Uani 1 1 d . . . . .
H1 H 0.608655 0.198302 0.936370 0.020 Uiso 1 1 calc R U . . .
C2 C 0.78539(16) 0.26986(14) 0.88116(13) 0.0179(3) Uani 1 1 d . . . . .
C3 C 0.81841(16) 0.37331(14) 0.81047(13) 0.0179(3) Uani 1 1 d . . . . .
C4 C 0.70575(16) 0.42477(13) 0.78307(13) 0.0171(3) Uani 1 1 d . . . . .
C5 C 0.60305(16) 0.35259(13) 0.83671(13) 0.0165(3) Uani 1 1 d . . . . .
C6 C 0.73495(17) 0.25599(14) 0.59170(13) 0.0182(3) Uani 1 1 d . . . . .
C7 C 0.74001(17) 0.14747(14) 0.65636(13) 0.0181(3) Uani 1 1 d . . . . .
C8 C 0.86604(17) 0.12413(14) 0.66864(14) 0.0196(3) Uani 1 1 d . . . . .
C9 C 0.93425(17) 0.21959(15) 0.61423(14) 0.0208(3) Uani 1 1 d . . . . .
H9 H 1.018955 0.228312 0.609970 0.025 Uiso 1 1 calc R U . . .
C10 C 0.85581(17) 0.29845(14) 0.56807(13) 0.0197(3) Uani 1 1 d . . . . .
H10 H 0.879356 0.368586 0.527703 0.024 Uiso 1 1 calc R U . . .
C20 C 0.7702(2) 0.06202(18) 1.04690(18) 0.0348(5) Uani 1 1 d . . . . .
H20A H 0.694655 0.097170 1.099730 0.052 Uiso 1 1 calc R U . . .
H20B H 0.819054 0.007393 1.084523 0.052 Uiso 1 1 calc R U . . .
H20C H 0.741728 0.024297 1.002535 0.052 Uiso 1 1 calc R U . . .
C21 C 0.9192(2) 0.24564(19) 1.04792(18) 0.0364(5) Uani 1 1 d . . . . .
H21A H 0.840467 0.273661 1.102919 0.055 Uiso 1 1 calc R U . . .
H21B H 0.966928 0.308378 1.004398 0.055 Uiso 1 1 calc R U . . .
H21C H 0.973448 0.194217 1.082897 0.055 Uiso 1 1 calc R U . . .
C30 C 1.1200(2) 0.3322(2) 0.7552(2) 0.0405(5) Uani 1 1 d . . . . .
H30A H 1.108025 0.288981 0.826377 0.061 Uiso 1 1 calc R U . . .
H30B H 1.196743 0.372086 0.732609 0.061 Uiso 1 1 calc R U . . .
H30C H 1.131217 0.281729 0.703130 0.061 Uiso 1 1 calc R U . . .
C31 C 0.9674(2) 0.5413(2) 0.8475(2) 0.0467(6) Uani 1 1 d . . . . .
H31A H 0.895477 0.598829 0.846883 0.070 Uiso 1 1 calc R U . . .
H31B H 1.048551 0.575719 0.819085 0.070 Uiso 1 1 calc R U . . .
H31C H 0.954011 0.505342 0.921475 0.070 Uiso 1 1 calc R U . . .
C40 C 0.7966(2) 0.61704(19) 0.58158(19) 0.0402(5) Uani 1 1 d . . . . .
H40A H 0.873577 0.627692 0.595753 0.060 Uiso 1 1 calc R U . . .
H40B H 0.762090 0.688297 0.550462 0.060 Uiso 1 1 calc R U . . .
H40C H 0.819597 0.562547 0.530950 0.060 Uiso 1 1 calc R U . . .
C41 C 0.6312(3) 0.67148(18) 0.8035(2) 0.0471(6) Uani 1 1 d . . . . .
H41A H 0.566119 0.645765 0.872123 0.071 Uiso 1 1 calc R U . . .
H41B H 0.596871 0.742207 0.771345 0.071 Uiso 1 1 calc R U . . .
H41C H 0.709222 0.682414 0.815926 0.071 Uiso 1 1 calc R U . . .
C50 C 0.34520(19) 0.25383(18) 0.93535(17) 0.0301(4) Uani 1 1 d . . . . .
H50A H 0.382530 0.186026 0.901464 0.045 Uiso 1 1 calc R U . . .
H50B H 0.253034 0.267586 0.944947 0.045 Uiso 1 1 calc R U . . .
H50C H 0.355823 0.244331 1.005657 0.045 Uiso 1 1 calc R U . . .
C51 C 0.3462(2) 0.50335(19) 0.91062(19) 0.0399(5) Uani 1 1 d . . . . .
H51B H 0.253435 0.508278 0.923619 0.060 Uiso 1 1 calc R U . . .
H51A H 0.381782 0.569271 0.862084 0.060 Uiso 1 1 calc R U . . .
H51C H 0.359807 0.499810 0.979106 0.060 Uiso 1 1 calc R U . . .
C60 C 0.4747(3) 0.2725(2) 0.5414(2) 0.0513(7) Uani 1 1 d . . . . .
H60A H 0.425753 0.321512 0.500141 0.077 Uiso 1 1 calc R U . . .
H60B H 0.422263 0.265386 0.618153 0.077 Uiso 1 1 calc R U . . .
H60C H 0.496476 0.198736 0.517387 0.077 Uiso 1 1 calc R U . . .
C61 C 0.7211(3) 0.3446(3) 0.3747(2) 0.0691(10) Uani 1 1 d . . . . .
H61A H 0.740796 0.270646 0.351092 0.104 Uiso 1 1 calc R U . . .
H61B H 0.801878 0.375153 0.362123 0.104 Uiso 1 1 calc R U . . .
H61C H 0.672067 0.394280 0.333957 0.104 Uiso 1 1 calc R U . . .
C70 C 0.6027(2) -0.02800(16) 0.84313(16) 0.0303(4) Uani 1 1 d . . . . .
H70A H 0.683101 -0.078108 0.830964 0.045 Uiso 1 1 calc R U . . .
H70B H 0.528949 -0.072182 0.870879 0.045 Uiso 1 1 calc R U . . .
H70C H 0.595579 0.020722 0.895588 0.045 Uiso 1 1 calc R U . . .
C71 C 0.6040(3) -0.03242(19) 0.61624(18) 0.0386(5) Uani 1 1 d . . . . .
H71A H 0.604551 0.013643 0.548411 0.058 Uiso 1 1 calc R U . . .
H71B H 0.526499 -0.072035 0.646583 0.058 Uiso 1 1 calc R U . . .
H71C H 0.681121 -0.086635 0.602753 0.058 Uiso 1 1 calc R U . . .
C80 C 1.1222(2) 0.0096(2) 0.6847(2) 0.0417(5) Uani 1 1 d . . . . .
H80A H 1.163449 0.021740 0.606245 0.062 Uiso 1 1 calc R U . . .
H80B H 1.165013 -0.057954 0.714272 0.062 Uiso 1 1 calc R U . . .
H80C H 1.129666 0.073798 0.715156 0.062 Uiso 1 1 calc R U . . .
C81 C 0.9387(3) -0.12527(19) 0.6539(2) 0.0442(6) Uani 1 1 d . . . . .
H81A H 0.847953 -0.136410 0.671947 0.066 Uiso 1 1 calc R U . . .
H81B H 0.984394 -0.193487 0.679343 0.066 Uiso 1 1 calc R U . . .
H81C H 0.978770 -0.107811 0.575615 0.066 Uiso 1 1 calc R U . . .

loop_
_atom_site_aniso_label
_atom_site_aniso_U_11
_atom_site_aniso_U_22
_atom_site_aniso_U_33
_atom_site_aniso_U_23
_atom_site_aniso_U_13
_atom_site_aniso_U_12
Fe1 0.01430(11) 0.01429(11) 0.01428(12) -0.00143(8) -0.00613(9) -0.00104(8)
Si2 0.0221(2) 0.0254(2) 0.0218(2) -0.00255(19) -0.0129(2) 0.00308(19)
Si3 0.0198(2) 0.0335(3) 0.0220(2) -0.0032(2) -0.00718(19) -0.0100(2)
Si4 0.0274(3) 0.0156(2) 0.0225(2) 0.00020(18) -0.0098(2) -0.00226(18)
Si5 0.0147(2) 0.0284(3) 0.0192(2) 0.00011(19) -0.00620(18) 0.00008(18)
Si6 0.0253(3) 0.0273(3) 0.0208(2) 0.00129(19) -0.0125(2) -0.0009(2)
Si7 0.0270(3) 0.0206(2) 0.0217(2) -0.00164(18) -0.0082(2) -0.00782(19)
Si8 0.0301(3) 0.0226(2) 0.0230(3) -0.00447(19) -0.0105(2) 0.0087(2)
C1 0.0166(8) 0.0188(7) 0.0145(7) -0.0019(6) -0.0055(6) -0.0007(6)
C2 0.0175(8) 0.0213(8) 0.0164(7) -0.0025(6) -0.0078(6) -0.0011(6)
C3 0.0186(8) 0.0200(8) 0.0175(8) -0.0036(6) -0.0080(6) -0.0033(6)
C4 0.0184(8) 0.0161(7) 0.0181(8) -0.0034(6) -0.0072(6) -0.0017(6)
C5 0.0161(7) 0.0169(7) 0.0167(7) -0.0029(6) -0.0061(6) -0.0007(6)
C6 0.0216(8) 0.0186(7) 0.0159(7) -0.0023(6) -0.0081(6) -0.0020(6)
C7 0.0221(8) 0.0168(7) 0.0171(8) -0.0041(6) -0.0081(6) -0.0015(6)
C8 0.0215(8) 0.0187(8) 0.0175(8) -0.0047(6) -0.0064(6) 0.0026(6)
C9 0.0177(8) 0.0258(8) 0.0178(8) -0.0050(6) -0.0043(6) -0.0010(6)
C10 0.0224(8) 0.0210(8) 0.0144(7) -0.0009(6) -0.0047(6) -0.0044(6)
C20 0.0385(11) 0.0324(10) 0.0349(11) 0.0064(9) -0.0199(9) -0.0031(9)
C21 0.0462(13) 0.0386(11) 0.0353(11) -0.0046(9) -0.0289(10) -0.0004(10)
C30 0.0208(10) 0.0556(14) 0.0484(14) -0.0077(11) -0.0149(9) -0.0056(9)
C31 0.0400(13) 0.0565(15) 0.0492(14) -0.0214(12) -0.0063(11) -0.0262(11)
C40 0.0365(12) 0.0339(11) 0.0385(12) 0.0138(9) -0.0065(10) -0.0074(9)
C41 0.082(2) 0.0197(9) 0.0438(13) -0.0080(9) -0.0280(13) 0.0018(11)
C50 0.0218(9) 0.0383(11) 0.0293(10) -0.0020(8) -0.0065(8) -0.0088(8)
C51 0.0293(11) 0.0344(11) 0.0383(12) -0.0008(9) 0.0022(9) 0.0082(9)
C60 0.0490(15) 0.0608(16) 0.0552(16) 0.0091(13) -0.0355(13) -0.0142(13)
C61 0.0478(16) 0.121(3) 0.0276(13) 0.0107(15) -0.0161(12) 0.0056(17)
C70 0.0402(11) 0.0247(9) 0.0251(9) 0.0021(7) -0.0091(8) -0.0118(8)
C71 0.0551(14) 0.0345(11) 0.0345(11) -0.0062(9) -0.0192(10) -0.0171(10)
C80 0.0304(11) 0.0480(13) 0.0414(13) -0.0066(10) -0.0137(10) 0.0141(10)
C81 0.0575(15) 0.0276(10) 0.0470(14) -0.0160(10) -0.0195(12) 0.0126(10)

loop_
_atom_type_symbol
_atom_type_description
_atom_type_scat_dispersion_real
_atom_type_scat_dispersion_imag
_atom_type_scat_source
C C 0.0033 0.0016 'International Tables Vol C Tables 4.2.6.8 and 6.1.1.4'
H H 0.0000 0.0000 'International Tables Vol C Tables 4.2.6.8 and 6.1.1.4'
Fe Fe 0.3463 0.8444 'International Tables Vol C Tables 4.2.6.8 and 6.1.1.4'
Si Si 0.0817 0.0704 'International Tables Vol C Tables 4.2.6.8 and 6.1.1.4'

loop_
_geom_angle_atom_site_label_1
_geom_angle_atom_site_label_2
_geom_angle_atom_site_label_3
_geom_angle
_geom_angle_site_symmetry_1
_geom_angle_site_symmetry_3
_geom_angle_publ_flag
C1 Fe1 C2 40.11(6) . . ?
C1 Fe1 C5 40.04(6) . . ?
C1 Fe1 C6 135.23(7) . . ?
C1 Fe1 C7 113.26(7) . . ?
C1 Fe1 C8 118.92(7) . . ?
C2 Fe1 C5 68.42(6) . . ?
C2 Fe1 C8 109.29(7) . . ?
C3 Fe1 C1 67.94(7) . . ?
C3 Fe1 C2 40.95(6) . . ?
C3 Fe1 C4 41.37(6) . . ?
C3 Fe1 C5 69.09(7) . . ?
C3 Fe1 C6 144.95(7) . . ?
C3 Fe1 C7 170.31(7) . . ?
C3 Fe1 C8 129.75(7) . . ?
C3 Fe1 C9 105.60(7) . . ?
C3 Fe1 C10 112.16(7) . . ?
C4 Fe1 C1 67.91(6) . . ?
C4 Fe1 C2 69.00(7) . . ?
C4 Fe1 C5 41.02(6) . . ?
C4 Fe1 C6 114.40(7) . . ?
C4 Fe1 C7 148.32(7) . . ?
C4 Fe1 C8 168.09(7) . . ?
C5 Fe1 C8 150.33(7) . . ?
C6 Fe1 C2 173.78(7) . . ?
C6 Fe1 C5 110.37(7) . . ?
C6 Fe1 C8 68.53(7) . . ?
C7 Fe1 C2 133.78(7) . . ?
C7 Fe1 C5 118.44(7) . . ?
C7 Fe1 C6 40.88(6) . . ?
C7 Fe1 C8 40.76(7) . . ?
C9 Fe1 C1 148.33(7) . . ?
C9 Fe1 C2 114.48(7) . . ?
C9 Fe1 C4 128.69(7) . . ?
C9 Fe1 C5 168.85(7) . . ?
C9 Fe1 C6 67.95(7) . . ?
C9 Fe1 C7 68.07(7) . . ?
C9 Fe1 C8 40.38(7) . . ?
C10 Fe1 C1 171.58(7) . . ?
C10 Fe1 C2 144.90(7) . . ?
C10 Fe1 C4 106.29(7) . . ?
C10 Fe1 C5 131.63(7) . . ?
C10 Fe1 C6 40.45(7) . . ?
C10 Fe1 C7 68.16(7) . . ?
C10 Fe1 C8 67.93(7) . . ?
C10 Fe1 C9 40.08(7) . . ?
C2 Si2 H2 109.6 . . ?
C20 Si2 H2 109.6 . . ?
C20 Si2 C2 109.50(9) . . ?
C20 Si2 C21 107.96(11) . . ?
C21 Si2 H2 109.6 . . ?
C21 Si2 C2 110.44(9) . . ?
C3 Si3 H3 107.4 . . ?
C3 Si3 C31 110.15(9) . . ?
C30 Si3 H3 107.4 . . ?
C30 Si3 C3 115.21(10) . . ?
C30 Si3 C31 108.90(12) . . ?
C31 Si3 H3 107.4 . . ?
C4 Si4 H4 106.8 . . ?
C40 Si4 H4 106.8 . . ?
C40 Si4 C4 119.18(9) . . ?
C40 Si4 C41 107.78(12) . . ?
C41 Si4 H4 106.8 . . ?
C41 Si4 C4 108.78(9) . . ?
C5 Si5 H5 109.6 . . ?
C5 Si5 C51 111.00(10) . . ?
C50 Si5 H5 109.6 . . ?
C50 Si5 C5 109.41(8) . . ?
C50 Si5 C51 107.69(10) . . ?
C51 Si5 H5 109.6 . . ?
C6 Si6 H6 107.9 . . ?
C60 Si6 H6 107.9 . . ?
C60 Si6 C6 118.28(10) . . ?
C60 Si6 C61 108.48(15) . . ?
C61 Si6 H6 107.9 . . ?
C61 Si6 C6 106.10(11) . . ?
C7 Si7 H7 107.5 . . ?
C7 Si7 C70 112.18(9) . . ?
C7 Si7 C71 112.13(9) . . ?
C70 Si7 H7 107.5 . . ?
C70 Si7 C71 109.90(10) . . ?
C71 Si7 H7 107.5 . . ?
C8 Si8 H8 109.9 . . ?
C80 Si8 H8 109.9 . . ?
C80 Si8 C8 109.13(10) . . ?
C80 Si8 C81 107.97(12) . . ?
C81 Si8 H8 109.9 . . ?
C81 Si8 C8 109.86(10) . . ?
Fe1 C1 H1 125.9 . . ?
C2 C1 Fe1 70.56(9) . . ?
C2 C1 H1 124.5 . . ?
C5 C1 Fe1 70.63(9) . . ?
C5 C1 H1 124.5 . . ?
C5 C1 C2 110.91(15) . . ?
Si2 C2 Fe1 132.70(9) . . ?
C1 C2 Fe1 69.33(9) . . ?
C1 C2 Si2 121.77(13) . . ?
C1 C2 C3 106.56(14) . . ?
C3 C2 Fe1 68.24(9) . . ?
C3 C2 Si2 131.27(13) . . ?
Si3 C3 Fe1 125.87(9) . . ?
C2 C3 Fe1 70.81(9) . . ?
C2 C3 Si3 127.68(13) . . ?
C2 C3 C4 108.07(14) . . ?
C4 C3 Fe1 69.44(9) . . ?
C4 C3 Si3 124.25(13) . . ?
Si4 C4 Fe1 131.60(9) . . ?
C3 C4 Fe1 69.19(9) . . ?
C3 C4 Si4 131.52(13) . . ?
C3 C4 C5 107.93(14) . . ?
C5 C4 Fe1 70.68(9) . . ?
C5 C4 Si4 120.07(12) . . ?
Si5 C5 Fe1 132.20(9) . . ?
C1 C5 Fe1 69.34(9) . . ?
C1 C5 Si5 122.73(12) . . ?
C1 C5 C4 106.52(14) . . ?
C4 C5 Fe1 68.30(9) . . ?
C4 C5 Si5 130.40(12) . . ?
Si6 C6 Fe1 135.00(9) . . ?
C7 C6 Fe1 69.23(9) . . ?
C7 C6 Si6 134.41(13) . . ?
C10 C6 Fe1 68.61(9) . . ?
C10 C6 Si6 117.90(12) . . ?
C10 C6 C7 106.72(15) . . ?
Si7 C7 Fe1 124.59(9) . . ?
C6 C7 Fe1 69.89(9) . . ?
C6 C7 Si7 124.16(13) . . ?
C8 C7 Fe1 70.28(9) . . ?
C8 C7 Si7 127.68(13) . . ?
C8 C7 C6 108.15(15) . . ?
Si8 C8 Fe1 135.16(9) . . ?
C7 C8 Fe1 68.97(9) . . ?
C7 C8 Si8 130.96(13) . . ?
C9 C8 Fe1 68.42(9) . . ?
C9 C8 Si8 121.62(13) . . ?
C9 C8 C7 106.60(15) . . ?
Fe1 C9 H9 125.2 . . ?
C8 C9 Fe1 71.21(10) . . ?
C8 C9 H9 125.3 . . ?
C10 C9 Fe1 69.86(10) . . ?
C10 C9 C8 109.31(15) . . ?
C10 C9 H9 125.3 . . ?
Fe1 C10 H10 125.2 . . ?
C6 C10 Fe1 70.95(10) . . ?
C6 C10 H10 125.4 . . ?
C9 C10 Fe1 70.07(10) . . ?
C9 C10 C6 109.19(15) . . ?
C9 C10 H10 125.4 . . ?
Si2 C20 H20A 109.5 . . ?
Si2 C20 H20B 109.5 . . ?
Si2 C20 H20C 109.5 . . ?
H20A C20 H20B 109.5 . . ?
H20A C20 H20C 109.5 . . ?
H20B C20 H20C 109.5 . . ?
Si2 C21 H21A 109.5 . . ?
Si2 C21 H21B 109.5 . . ?
Si2 C21 H21C 109.5 . . ?
H21A C21 H21B 109.5 . . ?
H21A C21 H21C 109.5 . . ?
H21B C21 H21C 109.5 . . ?
Si3 C30 H30A 109.5 . . ?
Si3 C30 H30B 109.5 . . ?
Si3 C30 H30C 109.5 . . ?
H30A C30 H30B 109.5 . . ?
H30A C30 H30C 109.5 . . ?
H30B C30 H30C 109.5 . . ?
Si3 C31 H31A 109.5 . . ?
Si3 C31 H31B 109.5 . . ?
Si3 C31 H31C 109.5 . . ?
H31A C31 H31B 109.5 . . ?
H31A C31 H31C 109.5 . . ?
H31B C31 H31C 109.5 . . ?
Si4 C40 H40A 109.5 . . ?
Si4 C40 H40B 109.5 . . ?
Si4 C40 H40C 109.5 . . ?
H40A C40 H40B 109.5 . . ?
H40A C40 H40C 109.5 . . ?
H40B C40 H40C 109.5 . . ?
Si4 C41 H41A 109.5 . . ?
Si4 C41 H41B 109.5 . . ?
Si4 C41 H41C 109.5 . . ?
H41A C41 H41B 109.5 . . ?
H41A C41 H41C 109.5 . . ?
H41B C41 H41C 109.5 . . ?
Si5 C50 H50A 109.5 . . ?
Si5 C50 H50B 109.5 . . ?
Si5 C50 H50C 109.5 . . ?
H50A C50 H50B 109.5 . . ?
H50A C50 H50C 109.5 . . ?
H50B C50 H50C 109.5 . . ?
Si5 C51 H51B 109.5 . . ?
Si5 C51 H51A 109.5 . . ?
Si5 C51 H51C 109.5 . . ?
H51B C51 H51A 109.5 . . ?
H51B C51 H51C 109.5 . . ?
H51A C51 H51C 109.5 . . ?
Si6 C60 H60A 109.5 . . ?
Si6 C60 H60B 109.5 . . ?
Si6 C60 H60C 109.5 . . ?
H60A C60 H60B 109.5 . . ?
H60A C60 H60C 109.5 . . ?
H60B C60 H60C 109.5 . . ?
Si6 C61 H61A 109.5 . . ?
Si6 C61 H61B 109.5 . . ?
Si6 C61 H61C 109.5 . . ?
H61A C61 H61B 109.5 . . ?
H61A C61 H61C 109.5 . . ?
H61B C61 H61C 109.5 . . ?
Si7 C70 H70A 109.5 . . ?
Si7 C70 H70B 109.5 . . ?
Si7 C70 H70C 109.5 . . ?
H70A C70 H70B 109.5 . . ?
H70A C70 H70C 109.5 . . ?
H70B C70 H70C 109.5 . . ?
Si7 C71 H71A 109.5 . . ?
Si7 C71 H71B 109.5 . . ?
Si7 C71 H71C 109.5 . . ?
H71A C71 H71B 109.5 . . ?
H71A C71 H71C 109.5 . . ?
H71B C71 H71C 109.5 . . ?
Si8 C80 H80A 109.5 . . ?
Si8 C80 H80B 109.5 . . ?
Si8 C80 H80C 109.5 . . ?
H80A C80 H80B 109.5 . . ?
H80A C80 H80C 109.5 . . ?
H80B C80 H80C 109.5 . . ?
Si8 C81 H81A 109.5 . . ?
Si8 C81 H81B 109.5 . . ?
Si8 C81 H81C 109.5 . . ?
H81A C81 H81B 109.5 . . ?
H81A C81 H81C 109.5 . . ?
H81B C81 H81C 109.5 . . ?

loop_
_geom_bond_atom_site_label_1
_geom_bond_atom_site_label_2
_geom_bond_distance
_geom_bond_site_symmetry_2
_geom_bond_publ_flag
Fe1 C1 2.0745(16) . ?
Fe1 C2 2.0907(17) . ?
Fe1 C3 2.0560(16) . ?
Fe1 C4 2.0593(16) . ?
Fe1 C5 2.0915(16) . ?
Fe1 C6 2.0877(17) . ?
Fe1 C7 2.0787(16) . ?
Fe1 C8 2.0965(17) . ?
Fe1 C9 2.0593(17) . ?
Fe1 C10 2.0565(17) . ?
Si2 H2 1.0000 . ?
Si2 C2 1.8689(17) . ?
Si2 C20 1.861(2) . ?
Si2 C21 1.869(2) . ?
Si3 H3 1.0000 . ?
Si3 C3 1.8661(18) . ?
Si3 C30 1.864(2) . ?
Si3 C31 1.868(2) . ?
Si4 H4 1.0000 . ?
Si4 C4 1.8705(17) . ?
Si4 C40 1.864(2) . ?
Si4 C41 1.867(2) . ?
Si5 H5 1.0000 . ?
Si5 C5 1.8697(17) . ?
Si5 C50 1.867(2) . ?
Si5 C51 1.871(2) . ?
Si6 H6 1.0000 . ?
Si6 C6 1.8719(18) . ?
Si6 C60 1.840(3) . ?
Si6 C61 1.850(3) . ?
Si7 H7 1.0000 . ?
Si7 C7 1.8643(18) . ?
Si7 C70 1.867(2) . ?
Si7 C71 1.871(2) . ?
Si8 H8 1.0000 . ?
Si8 C8 1.8686(18) . ?
Si8 C80 1.863(2) . ?
Si8 C81 1.866(2) . ?
C1 H1 0.9500 . ?
C1 C2 1.429(2) . ?
C1 C5 1.426(2) . ?
C2 C3 1.451(2) . ?
C3 C4 1.454(2) . ?
C4 C5 1.455(2) . ?
C6 C7 1.455(2) . ?
C6 C10 1.433(2) . ?
C7 C8 1.454(2) . ?
C8 C9 1.435(2) . ?
C9 H9 0.9500 . ?
C9 C10 1.410(2) . ?
C10 H10 0.9500 . ?
C20 H20A 0.9800 . ?
C20 H20B 0.9800 . ?
C20 H20C 0.9800 . ?
C21 H21A 0.9800 . ?
C21 H21B 0.9800 . ?
C21 H21C 0.9800 . ?
C30 H30A 0.9800 . ?
C30 H30B 0.9800 . ?
C30 H30C 0.9800 . ?
C31 H31A 0.9800 . ?
C31 H31B 0.9800 . ?
C31 H31C 0.9800 . ?
C40 H40A 0.9800 . ?
C40 H40B 0.9800 . ?
C40 H40C 0.9800 . ?
C41 H41A 0.9800 . ?
C41 H41B 0.9800 . ?
C41 H41C 0.9800 . ?
C50 H50A 0.9800 . ?
C50 H50B 0.9800 . ?
C50 H50C 0.9800 . ?
C51 H51B 0.9800 . ?
C51 H51A 0.9800 . ?
C51 H51C 0.9800 . ?
C60 H60A 0.9800 . ?
C60 H60B 0.9800 . ?
C60 H60C 0.9800 . ?
C61 H61A 0.9800 . ?
C61 H61B 0.9800 . ?
C61 H61C 0.9800 . ?
C70 H70A 0.9800 . ?
C70 H70B 0.9800 . ?
C70 H70C 0.9800 . ?
C71 H71A 0.9800 . ?
C71 H71B 0.9800 . ?
C71 H71C 0.9800 . ?
C80 H80A 0.9800 . ?
C80 H80B 0.9800 . ?
C80 H80C 0.9800 . ?
C81 H81A 0.9800 . ?
C81 H81B 0.9800 . ?
C81 H81C 0.9800 . ?

loop_
_geom_torsion_atom_site_label_1
_geom_torsion_atom_site_label_2
_geom_torsion_atom_site_label_3
_geom_torsion_atom_site_label_4
_geom_torsion
_geom_torsion_site_symmetry_1
_geom_torsion_site_symmetry_2
_geom_torsion_site_symmetry_3
_geom_torsion_site_symmetry_4
_geom_torsion_publ_flag
Fe1 C1 C2 Si2 -128.24(12) . . . . ?
Fe1 C1 C2 C3 58.30(11) . . . . ?
Fe1 C1 C5 Si5 127.67(12) . . . . ?
Fe1 C1 C5 C4 -58.39(11) . . . . ?
Fe1 C2 C3 Si3 -121.01(14) . . . . ?
Fe1 C2 C3 C4 59.69(11) . . . . ?
Fe1 C3 C4 Si4 -127.75(15) . . . . ?
Fe1 C3 C4 C5 60.33(11) . . . . ?
Fe1 C4 C5 Si5 -127.64(14) . . . . ?
Fe1 C4 C5 C1 59.05(11) . . . . ?
Fe1 C6 C7 Si7 118.82(13) . . . . ?
Fe1 C6 C7 C8 -60.12(11) . . . . ?
Fe1 C6 C10 C9 59.86(12) . . . . ?
Fe1 C7 C8 Si8 132.24(15) . . . . ?
Fe1 C7 C8 C9 -58.27(11) . . . . ?
Fe1 C8 C9 C10 -59.69(12) . . . . ?
Fe1 C9 C10 C6 -60.40(12) . . . . ?
Si2 C2 C3 Fe1 128.41(15) . . . . ?
Si2 C2 C3 Si3 7.4(2) . . . . ?
Si2 C2 C3 C4 -171.91(13) . . . . ?
Si3 C3 C4 Fe1 120.11(13) . . . . ?
Si3 C3 C4 Si4 -7.6(2) . . . . ?
Si3 C3 C4 C5 -179.56(12) . . . . ?
Si4 C4 C5 Fe1 127.59(12) . . . . ?
Si4 C4 C5 Si5 -0.1(2) . . . . ?
Si4 C4 C5 C1 -173.36(11) . . . . ?
Si6 C6 C7 Fe1 -133.40(16) . . . . ?
Si6 C6 C7 Si7 -14.6(2) . . . . ?
Si6 C6 C7 C8 166.48(14) . . . . ?
Si6 C6 C10 Fe1 130.68(11) . . . . ?
Si6 C6 C10 C9 -169.46(12) . . . . ?
Si7 C7 C8 Fe1 -119.02(14) . . . . ?
Si7 C7 C8 Si8 13.2(2) . . . . ?
Si7 C7 C8 C9 -177.28(12) . . . . ?
Si8 C8 C9 Fe1 -130.69(12) . . . . ?
Si8 C8 C9 C10 169.62(12) . . . . ?
C1 C2 C3 Fe1 -58.99(11) . . . . ?
C1 C2 C3 Si3 180.00(12) . . . . ?
C1 C2 C3 C4 0.69(18) . . . . ?
C2 C1 C5 Fe1 59.19(12) . . . . ?
C2 C1 C5 Si5 -173.14(12) . . . . ?
C2 C1 C5 C4 0.80(19) . . . . ?
C2 C3 C4 Fe1 -60.55(11) . . . . ?
C2 C3 C4 Si4 171.70(13) . . . . ?
C2 C3 C4 C5 -0.22(18) . . . . ?
C3 C4 C5 Fe1 -59.40(11) . . . . ?
C3 C4 C5 Si5 172.96(13) . . . . ?
C3 C4 C5 C1 -0.34(18) . . . . ?
C5 C1 C2 Fe1 -59.23(12) . . . . ?
C5 C1 C2 Si2 172.53(12) . . . . ?
C5 C1 C2 C3 -0.94(19) . . . . ?
C6 C7 C8 Fe1 59.87(11) . . . . ?
C6 C7 C8 Si8 -167.89(13) . . . . ?
C6 C7 C8 C9 1.61(18) . . . . ?
C7 C6 C10 Fe1 -58.98(11) . . . . ?
C7 C6 C10 C9 0.88(19) . . . . ?
C7 C8 C9 Fe1 58.62(11) . . . . ?
C7 C8 C9 C10 -1.08(19) . . . . ?
C8 C9 C10 Fe1 60.52(12) . . . . ?
C8 C9 C10 C6 0.1(2) . . . . ?
C10 C6 C7 Fe1 58.58(11) . . . . ?
C10 C6 C7 Si7 177.40(12) . . . . ?
C10 C6 C7 C8 -1.54(18) . . . . ?
C20 Si2 C2 Fe1 -88.57(14) . . . . ?
C20 Si2 C2 C1 1.80(17) . . . . ?
C20 Si2 C2 C3 173.45(16) . . . . ?
C21 Si2 C2 Fe1 152.68(13) . . . . ?
C21 Si2 C2 C1 -116.95(15) . . . . ?
C21 Si2 C2 C3 54.70(19) . . . . ?
C30 Si3 C3 Fe1 -65.95(14) . . . . ?
C30 Si3 C3 C2 26.68(19) . . . . ?
C30 Si3 C3 C4 -154.12(15) . . . . ?
C31 Si3 C3 Fe1 170.39(13) . . . . ?
C31 Si3 C3 C2 -96.97(18) . . . . ?
C31 Si3 C3 C4 82.23(18) . . . . ?
C40 Si4 C4 Fe1 -52.05(16) . . . . ?
C40 Si4 C4 C3 46.7(2) . . . . ?
C40 Si4 C4 C5 -142.21(15) . . . . ?
C41 Si4 C4 Fe1 -176.06(14) . . . . ?
C41 Si4 C4 C3 -77.33(19) . . . . ?
C41 Si4 C4 C5 93.78(16) . . . . ?
C50 Si5 C5 Fe1 87.04(13) . . . . ?
C50 Si5 C5 C1 -3.91(17) . . . . ?
C50 Si5 C5 C4 -176.28(15) . . . . ?
C51 Si5 C5 Fe1 -154.26(12) . . . . ?
C51 Si5 C5 C1 114.79(15) . . . . ?
C51 Si5 C5 C4 -57.57(18) . . . . ?
C60 Si6 C6 Fe1 -97.93(17) . . . . ?
C60 Si6 C6 C7 8.2(2) . . . . ?
C60 Si6 C6 C10 175.18(16) . . . . ?
C61 Si6 C6 Fe1 140.08(18) . . . . ?
C61 Si6 C6 C7 -113.8(2) . . . . ?
C61 Si6 C6 C10 53.19(19) . . . . ?
C70 Si7 C7 Fe1 -61.26(13) . . . . ?
C70 Si7 C7 C6 -149.15(14) . . . . ?
C70 Si7 C7 C8 29.58(18) . . . . ?
C71 Si7 C7 Fe1 174.51(11) . . . . ?
C71 Si7 C7 C6 86.62(16) . . . . ?
C71 Si7 C7 C8 -94.65(17) . . . . ?
C80 Si8 C8 Fe1 -91.87(15) . . . . ?
C80 Si8 C8 C7 166.67(17) . . . . ?
C80 Si8 C8 C9 -1.49(18) . . . . ?
C81 Si8 C8 Fe1 149.94(14) . . . . ?
C81 Si8 C8 C7 48.47(19) . . . . ?
C81 Si8 C8 C9 -119.69(16) . . . . ?
